data_4112782
loop_
_publ_author_name
'Douglas B. Grotjahn'
'Justin M. Hoerter'
'John L. Hubbard'

_publ_section_title
;
 Double C-H Activation during Functionalization of Phenyl(methyl)ketene on
 Iridium(I) Using Alkynes. Synthesis of 1,4-Dien-3-ones
;
_journal_name_full 'Journal of the American Chemical Society'
_journal_page_first 8866
_journal_page_last 8867
_journal_paper_doi 10.1021/ja048489+
_journal_volume 126
_journal_year 2004
_chemical_compound_source 'Grotjahn Lab'
_chemical_formula_moiety 'C22 H48 Cl Ir P2'
_chemical_formula_sum 'C22 H48 Cl Ir P2'
_chemical_formula_weight 602.2
_chemical_name_common 'Ir-2-butyne complex'
_chemical_name_systematic
; 
 ? 
;
_space_group_IT_number 2
_symmetry_cell_setting triclinic
_symmetry_space_group_name_Hall '-P 1'
_symmetry_space_group_name_H-M 'P -1'
_atom_sites_solution_hydrogens geom
_atom_sites_solution_primary direct
_atom_sites_solution_secondary difmap
_audit_creation_method SHELXL
_cell_angle_alpha 79.67(3)
_cell_angle_beta 83.31(3)
_cell_angle_gamma 77.89(3)
_cell_formula_units_Z 2
_cell_length_a 9.415(3)
_cell_length_b 9.858(3)
_cell_length_c 14.708(4)
_cell_measurement_reflns_used 25
_cell_measurement_temperature 173(2)
_cell_measurement_theta_max 15
_cell_measurement_theta_min 1.5
_cell_volume 1308.7(7)
_computing_cell_refinement P3
_computing_data_collection P3
_computing_data_reduction P3
_computing_molecular_graphics XP
_computing_publication_material SHELX
_computing_structure_refinement 'SHELXL-93 (Sheldrick, 1993)'
_computing_structure_solution 'SHELXS-86 (Sheldrick, 1990)'
_diffrn_ambient_temperature 173(2)
_diffrn_measurement_device 'Siemens P4'
_diffrn_measurement_method 'theta- 2 theta'
_diffrn_radiation_monochromator graphite
_diffrn_radiation_source 'fine-focus sealed tube'
_diffrn_radiation_type MoK\a
_diffrn_radiation_wavelength 0.71073
_diffrn_reflns_av_R_equivalents 0.0186
_diffrn_reflns_av_sigmaI/netI 0.0192
_diffrn_reflns_limit_h_max 12
_diffrn_reflns_limit_h_min 0
_diffrn_reflns_limit_k_max 12
_diffrn_reflns_limit_k_min -12
_diffrn_reflns_limit_l_max 19
_diffrn_reflns_limit_l_min -19
_diffrn_reflns_number 6406
_diffrn_reflns_theta_max 27.56
_diffrn_reflns_theta_min 2.14
_diffrn_standards_decay_% <1%
_diffrn_standards_interval_count 50
_diffrn_standards_number 2
_exptl_absorpt_coefficient_mu 5.31
_exptl_absorpt_correction_T_max 0.95
_exptl_absorpt_correction_T_min 0.69
_exptl_absorpt_correction_type empirical
_exptl_crystal_colour orange
_exptl_crystal_density_diffrn 1.528
_exptl_crystal_density_meas ?
_exptl_crystal_description block
_exptl_crystal_F_000 608
_exptl_crystal_size_max 0.6
_exptl_crystal_size_mid 0.35
_exptl_crystal_size_min 0.35
_refine_diff_density_max 4.218
_refine_diff_density_min -5.188
_refine_diff_density_rms 0.213
_refine_ls_extinction_coef 0.0031(5)
_refine_ls_extinction_expression Fc^*^=kFc[1+0.001xFc^2^\l^3^/sin(2\q)]^-1/4^
_refine_ls_extinction_method SHELXL
_refine_ls_goodness_of_fit_all 1.079
_refine_ls_goodness_of_fit_obs 1.087
_refine_ls_hydrogen_treatment 'fixed, isotropic'
_refine_ls_matrix_type full
_refine_ls_number_parameters 236
_refine_ls_number_reflns 6037
_refine_ls_number_restraints 0
_refine_ls_restrained_S_all 1.080
_refine_ls_restrained_S_obs 1.087
_refine_ls_R_factor_all 0.0398
_refine_ls_R_factor_obs 0.0371
_refine_ls_shift/esd_max 0.001
_refine_ls_shift/esd_mean 0.000
_refine_ls_structure_factor_coef Fsqd
_refine_ls_weighting_details 'w=1/[\s^2^(Fo^2^)+(0.0739P)^2^+1.2813P] where P=(Fo^2^+2Fc^2^)/3'
_refine_ls_weighting_scheme calc
_refine_ls_wR_factor_all 0.0960
_refine_ls_wR_factor_obs 0.0936
_reflns_number_observed 5687
_reflns_number_total 6038
_reflns_observed_criterion >2sigma(I)
_cod_data_source_file ja0484892Bsi20040325_023113.cif
_cod_data_source_block dg24a
_cod_depositor_comments
;
The following automatic conversions were performed:

'_exptl_crystal_density_meas' value 'na' was changed to '?' - the
value is perceived as not measured.

Automatic conversion script
Id: cif_fix_values 3008 2015-01-20 13:52:24Z robertas 

The following automatic conversions were performed:

'_refine_ls_weighting_scheme' value 'calc
w=1/[\s^2^(Fo^2^)+(0.0739P)^2^+1.2813P] where P=(Fo^2^+2Fc^2^)/3' was
changed to 'calc'. New tag '_refine_ls_weighting_details' was
created. The value of the new tag was set to
'w=1/[\s^2^(Fo^2^)+(0.0739P)^2^+1.2813P] where P=(Fo^2^+2Fc^2^)/3'.

Automatic conversion script
Id: cif_fix_values 3143 2015-03-26 13:38:13Z robertas 
;
_cod_database_code 4112782

loop_
_symmetry_equiv_pos_as_xyz
'x, y, z'
'-x, -y, -z'

loop_
_atom_site_aniso_label
_atom_site_aniso_U_11
_atom_site_aniso_U_22
_atom_site_aniso_U_33
_atom_site_aniso_U_23
_atom_site_aniso_U_13
_atom_site_aniso_U_12
Ir 0.01529(11) 0.01389(11) 0.01767(11) -0.00136(6) -0.00293(6) -0.00599(6)
Cl 0.0268(5) 0.0195(5) 0.0404(6) -0.0014(4) -0.0148(5) -0.0106(4)
P1 0.0186(5) 0.0155(5) 0.0206(5) -0.0006(4) -0.0029(4) -0.0041(4)
C1 0.016(2) 0.033(3) 0.034(3) -0.009(2) 0.001(2) -0.004(2)
C2 0.034(3) 0.045(3) 0.046(3) -0.009(3) 0.015(2) -0.020(3)
C3 0.031(3) 0.063(4) 0.031(3) -0.019(3) 0.007(2) -0.007(3)
C4 0.024(2) 0.018(2) 0.042(3) -0.006(2) -0.006(2) -0.005(2)
C5 0.039(3) 0.027(3) 0.049(3) 0.010(2) -0.008(2) -0.017(2)
C6 0.039(3) 0.020(3) 0.077(5) -0.019(3) -0.014(3) 0.001(2)
C7 0.024(2) 0.021(2) 0.030(2) -0.001(2) -0.009(2) -0.005(2)
C8 0.035(3) 0.039(3) 0.024(2) -0.004(2) -0.004(2) -0.009(2)
C9 0.031(3) 0.030(3) 0.052(3) 0.001(2) -0.022(3) -0.001(2)
P2 0.0163(5) 0.0154(5) 0.0231(5) -0.0025(4) -0.0041(4) -0.0037(4)
C10 0.020(2) 0.024(2) 0.037(3) -0.001(2) -0.007(2) -0.006(2)
C11 0.020(2) 0.031(3) 0.056(3) -0.004(2) 0.002(2) -0.009(2)
C12 0.029(3) 0.042(3) 0.052(4) 0.000(3) -0.018(3) -0.002(2)
C13 0.030(2) 0.019(2) 0.029(2) -0.006(2) 0.002(2) -0.008(2)
C14 0.046(3) 0.041(3) 0.031(3) -0.014(2) 0.007(2) -0.016(3)
C15 0.042(3) 0.021(2) 0.054(4) -0.010(2) -0.005(3) -0.001(2)
C16 0.029(2) 0.024(2) 0.023(2) 0.005(2) -0.004(2) -0.009(2)
C17 0.046(3) 0.037(3) 0.021(2) -0.004(2) 0.001(2) -0.008(2)
C18 0.033(3) 0.048(3) 0.028(3) 0.011(2) -0.002(2) -0.018(2)
C21 0.031(3) 0.035(3) 0.043(3) 0.006(2) 0.007(2) -0.009(2)
C22 0.017(2) 0.026(2) 0.033(2) -0.002(2) -0.002(2) -0.012(2)
C23 0.025(2) 0.020(2) 0.029(2) -0.003(2) -0.012(2) -0.009(2)
C24 0.043(3) 0.037(3) 0.033(3) -0.008(2) -0.013(2) -0.018(2)

loop_
_atom_site_label
_atom_site_type_symbol
_atom_site_fract_x
_atom_site_fract_y
_atom_site_fract_z
_atom_site_U_iso_or_equiv
_atom_site_thermal_displace_type
_atom_site_occupancy
_atom_site_calc_flag
_atom_site_refinement_flags
Ir Ir 0.20898(2) 0.048161(14) 0.267592(10) 0.01517(8) Uani 1 d .
Cl Cl 0.36676(13) 0.17925(12) 0.30961(9) 0.0274(2) Uani 1 d .
P1 P 0.05690(12) 0.26056(12) 0.21430(8) 0.0183(2) Uani 1 d .
C1 C 0.5343(5) -0.1589(6) 0.1975(4) 0.0279(10) Uani 1 d .
H1A H 0.6022(5) -0.2460(6) 0.2097(4) 0.080 Uiso 1 d R
C2 C 0.6210(7) -0.0405(7) 0.1836(5) 0.0412(14) Uani 1 d .
H2A H 0.6927(7) -0.0500(7) 0.1319(5) 0.080 Uiso 1 d R
H2B H 0.5552(7) 0.0482(7) 0.1718(5) 0.080 Uiso 1 d R
H2C H 0.6686(7) -0.0447(7) 0.2386(5) 0.080 Uiso 1 d R
C3 C 0.4670(6) -0.1592(7) 0.1080(4) 0.0414(14) Uani 1 d .
H3A H 0.5412(6) -0.1625(7) 0.0573(4) 0.080 Uiso 1 d R
H3B H 0.4218(6) -0.2396(7) 0.1146(4) 0.080 Uiso 1 d R
H3C H 0.3949(6) -0.0749(7) 0.0958(4) 0.080 Uiso 1 d R
C4 C 0.3371(5) -0.3271(5) 0.3051(4) 0.0275(10) Uani 1 d .
H4A H 0.2661(5) -0.3141(5) 0.2609(4) 0.080 Uiso 1 d R
C5 C 0.2603(7) -0.3720(6) 0.3995(4) 0.0384(13) Uani 1 d .
H5A H 0.2342(7) -0.4615(6) 0.4011(4) 0.080 Uiso 1 d R
H5B H 0.3247(7) -0.3792(6) 0.4469(4) 0.080 Uiso 1 d R
H5C H 0.1739(7) -0.3034(6) 0.4102(4) 0.080 Uiso 1 d R
C6 C 0.4571(7) -0.4486(6) 0.2800(6) 0.044(2) Uani 1 d .
H6A H 0.4179(7) -0.5325(6) 0.2865(6) 0.080 Uiso 1 d R
H6B H 0.4963(7) -0.4257(6) 0.2171(6) 0.080 Uiso 1 d R
H6C H 0.5331(7) -0.4635(6) 0.3210(6) 0.080 Uiso 1 d R
C7 C 0.4910(5) -0.1559(5) 0.3978(3) 0.0244(9) Uani 1 d .
H7A H 0.5373(5) -0.0758(5) 0.3824(3) 0.080 Uiso 1 d R
C8 C 0.3884(6) -0.1293(6) 0.4838(3) 0.0323(11) Uani 1 d .
H8A H 0.4439(6) -0.1313(6) 0.5350(3) 0.080 Uiso 1 d R
H8B H 0.3253(6) -0.0392(6) 0.4715(3) 0.080 Uiso 1 d R
H8C H 0.3309(6) -0.2013(6) 0.4989(3) 0.080 Uiso 1 d R
C9 C 0.6149(6) -0.2818(6) 0.4213(5) 0.0378(13) Uani 1 d .
H9A H 0.6586(6) -0.2713(6) 0.4749(5) 0.080 Uiso 1 d R
H9B H 0.5760(6) -0.3665(6) 0.4341(5) 0.080 Uiso 1 d R
H9C H 0.6872(6) -0.2867(6) 0.3696(5) 0.080 Uiso 1 d R
P2 P 0.39099(12) -0.15287(12) 0.29606(8) 0.0180(2) Uani 1 d .
C10 C -0.1309(5) 0.2496(5) 0.1911(4) 0.0270(10) Uani 1 d .
H10A H -0.1219(5) 0.1613(5) 0.1701(4) 0.080 Uiso 1 d R
C11 C -0.2313(6) 0.2416(6) 0.2805(4) 0.0360(12) Uani 1 d .
H11A H -0.3267(6) 0.2357(6) 0.2667(4) 0.080 Uiso 1 d R
H11B H -0.1935(6) 0.1601(6) 0.3234(4) 0.080 Uiso 1 d R
H11C H -0.2371(6) 0.3245(6) 0.3076(4) 0.080 Uiso 1 d R
C12 C -0.2073(7) 0.3612(7) 0.1171(5) 0.0417(14) Uani 1 d .
H12A H -0.3023(7) 0.3438(7) 0.1117(5) 0.080 Uiso 1 d R
H12B H -0.2165(7) 0.4525(7) 0.1341(5) 0.080 Uiso 1 d R
H12C H -0.1502(7) 0.3575(7) 0.0587(5) 0.080 Uiso 1 d R
C13 C 0.0445(5) 0.4002(5) 0.2861(3) 0.0253(9) Uani 1 d .
H13A H 0.1420(5) 0.4167(5) 0.2832(3) 0.080 Uiso 1 d R
C14 C 0.0052(7) 0.3506(6) 0.3890(4) 0.0378(12) Uani 1 d .
H14A H 0.0004(7) 0.4258(6) 0.4234(4) 0.080 Uiso 1 d R
H14B H -0.0878(7) 0.3227(6) 0.3961(4) 0.080 Uiso 1 d R
H14C H 0.0780(7) 0.2720(6) 0.4121(4) 0.080 Uiso 1 d R
C15 C -0.0474(7) 0.5429(6) 0.2514(5) 0.0390(13) Uani 1 d .
H15A H -0.0466(7) 0.6074(6) 0.2931(5) 0.080 Uiso 1 d R
H15B H -0.0081(7) 0.5787(6) 0.1907(5) 0.080 Uiso 1 d R
H15C H -0.1457(7) 0.5322(6) 0.2484(5) 0.080 Uiso 1 d R
C16 C 0.1311(5) 0.3426(5) 0.0989(3) 0.0256(9) Uani 1 d .
H16A H 0.0612(5) 0.4249(5) 0.0777(3) 0.080 Uiso 1 d R
C17 C 0.1485(7) 0.2413(6) 0.0292(4) 0.0351(12) Uani 1 d .
H17A H 0.1862(7) 0.2844(6) -0.0300(4) 0.080 Uiso 1 d R
H17B H 0.2149(7) 0.1564(6) 0.0503(4) 0.080 Uiso 1 d R
H17C H 0.0556(7) 0.2197(6) 0.0233(4) 0.080 Uiso 1 d R
C18 C 0.2761(6) 0.3901(7) 0.1021(4) 0.0370(12) Uani 1 d .
H18A H 0.3083(6) 0.4316(7) 0.0410(4) 0.080 Uiso 1 d R
H18B H 0.2634(6) 0.4575(7) 0.1435(4) 0.080 Uiso 1 d R
H18C H 0.3477(6) 0.3095(7) 0.1237(4) 0.080 Uiso 1 d R
C21 C -0.0541(6) -0.0956(6) 0.3836(4) 0.0385(13) Uani 1 d .
H21A H -0.1246(6) -0.1472(6) 0.3725(4) 0.080 Uiso 1 d R
H21B H 0.0072(6) -0.1515(6) 0.4298(4) 0.080 Uiso 1 d R
H21C H -0.1035(6) -0.0102(6) 0.4051(4) 0.080 Uiso 1 d R
C22 C 0.0371(5) -0.0622(5) 0.2974(3) 0.0246(9) Uani 1 d .
C23 C 0.0808(5) -0.0657(5) 0.2130(3) 0.0232(9) Uani 1 d .
C24 C 0.0665(7) -0.1114(6) 0.1248(4) 0.0348(12) Uani 1 d .
H24A H -0.0114(7) -0.1628(6) 0.1334(4) 0.080 Uiso 1 d R
H24B H 0.0456(7) -0.0311(6) 0.0773(4) 0.080 Uiso 1 d R
H24C H 0.1560(7) -0.1709(6) 0.1068(4) 0.080 Uiso 1 d R

loop_
_atom_type_symbol
_atom_type_description
_atom_type_scat_dispersion_real
_atom_type_scat_dispersion_imag
_atom_type_scat_source
C C 0.0033 0.0016 'International Tables Vol C Tables 4.2.6.8 and 6.1.1.4'
H H 0.0000 0.0000 'International Tables Vol C Tables 4.2.6.8 and 6.1.1.4'
P P 0.1023 0.0942 'International Tables Vol C Tables 4.2.6.8 and 6.1.1.4'
Cl Cl 0.1484 0.1585 'International Tables Vol C Tables 4.2.6.8 and 6.1.1.4'
Ir Ir -1.4442 7.9887 'International Tables Vol C Tables 4.2.6.8 and 6.1.1.4'

loop_
_geom_angle_atom_site_label_1
_geom_angle_atom_site_label_2
_geom_angle_atom_site_label_3
_geom_angle
C22 Ir C23 35.0(2)
C22 Ir P1 93.47(14)
C23 Ir P1 90.98(13)
C22 Ir P2 94.44(14)
C23 Ir P2 91.16(13)
P1 Ir P2 169.04(4)
C22 Ir Cl 152.21(14)
C23 Ir Cl 172.81(14)
P1 Ir Cl 88.23(5)
P2 Ir Cl 88.30(5)
C13 P1 C10 109.0(2)
C13 P1 C16 102.2(2)
C10 P1 C16 102.5(2)
C13 P1 Ir 114.4(2)
C10 P1 Ir 116.3(2)
C16 P1 Ir 110.9(2)
C3 C1 C2 109.9(5)
C3 C1 P2 110.1(3)
C2 C1 P2 114.4(4)
C5 C4 C6 109.5(5)
C5 C4 P2 112.4(4)
C6 C4 P2 116.6(4)
C8 C7 C9 110.8(4)
C8 C7 P2 112.2(3)
C9 C7 P2 117.4(4)
C7 P2 C1 104.3(2)
C7 P2 C4 108.5(2)
C1 P2 C4 101.6(2)
C7 P2 Ir 113.2(2)
C1 P2 Ir 110.5(2)
C4 P2 Ir 117.3(2)
C11 C10 C12 109.0(5)
C11 C10 P1 111.2(4)
C12 C10 P1 118.0(4)
C15 C13 C14 111.8(5)
C15 C13 P1 116.3(4)
C14 C13 P1 112.5(3)
C17 C16 C18 110.3(5)
C17 C16 P1 109.8(3)
C18 C16 P1 113.5(3)
C23 C22 C21 154.8(5)
C23 C22 Ir 73.4(3)
C21 C22 Ir 131.8(4)
C22 C23 C24 148.8(5)
C22 C23 Ir 71.7(3)
C24 C23 Ir 139.5(4)

loop_
_geom_bond_atom_site_label_1
_geom_bond_atom_site_label_2
_geom_bond_distance
Ir C22 2.097(4)
Ir C23 2.117(4)
Ir P1 2.3374(14)
Ir P2 2.3418(14)
Ir Cl 2.3589(13)
P1 C13 1.857(5)
P1 C10 1.867(5)
P1 C16 1.869(5)
C1 C3 1.526(8)
C1 C2 1.532(7)
C1 P2 1.862(5)
C4 C5 1.526(8)
C4 C6 1.530(7)
C4 P2 1.869(5)
C7 C8 1.526(7)
C7 C9 1.534(7)
C7 P2 1.851(5)
C10 C11 1.527(8)
C10 C12 1.528(7)
C13 C15 1.525(7)
C13 C14 1.532(7)
C16 C17 1.527(7)
C16 C18 1.542(7)
C21 C22 1.472(7)
C22 C23 1.266(7)
C23 C24 1.475(7)
